data_8106728
loop_
_publ_author_name
'Li, Xiaokun'
'Zhu, Linlin'

_publ_section_title
;
 Crystal structure of guanidinium tetraethylammonium carbonate dihydrate,
 C10H30N4O5
;
_journal_issue 6
_journal_name_full 'Zeitschrift f\"ur Kristallographie - New Crystal Structures'
_journal_page_first 939
_journal_page_last 940
_journal_paper_doi 10.1515/ncrs-2017-0091
_journal_volume 232
_journal_year 2017
_chemical_formula_moiety 'C8 H20 N, C H6 N3, C O3, 2(H2 O)'
_chemical_formula_sum 'C10 H30 N4 O5'
_chemical_formula_weight 286.38
_space_group_crystal_system orthorhombic
_space_group_IT_number 33
_space_group_name_Hall 'P 2c -2n'
_space_group_name_H-M_alt 'P n a 21'
_atom_sites_solution_hydrogens mixed
_cell_angle_alpha 90
_cell_angle_beta 90
_cell_angle_gamma 90
_cell_formula_units_Z 4
_cell_length_a 18.1934(5)
_cell_length_b 7.25480(10)
_cell_length_c 11.8168(2)
_cell_measurement_reflns_used 2171
_cell_measurement_temperature 296(2)
_cell_measurement_theta_max 27.0
_cell_measurement_theta_min 3.30
_cell_volume 1559.69(5)
_computing_structure_refinement 'SHELXL-2014/7 (Sheldrick, 2014)'
_diffrn_ambient_temperature 296(2)
_diffrn_measured_fraction_theta_full 0.998
_diffrn_measured_fraction_theta_max 0.997
_diffrn_measurement_device_type 'CCD area detector'
_diffrn_measurement_method 'phi and omega scans'
_diffrn_radiation_type MoK\a
_diffrn_radiation_wavelength 0.71073
_diffrn_reflns_av_R_equivalents 0.0181
_diffrn_reflns_av_unetI/netI 0.0289
_diffrn_reflns_Laue_measured_fraction_full 0.998
_diffrn_reflns_Laue_measured_fraction_max 0.997
_diffrn_reflns_limit_h_max 24
_diffrn_reflns_limit_h_min -10
_diffrn_reflns_limit_k_max 9
_diffrn_reflns_limit_k_min -6
_diffrn_reflns_limit_l_max 11
_diffrn_reflns_limit_l_min -15
_diffrn_reflns_number 5319
_diffrn_reflns_point_group_measured_fraction_full 0.864
_diffrn_reflns_point_group_measured_fraction_max 0.816
_diffrn_reflns_theta_full 25.242
_diffrn_reflns_theta_max 28.373
_diffrn_reflns_theta_min 3.023
_exptl_absorpt_coefficient_mu 0.096
_exptl_absorpt_correction_type multi-scan
_exptl_absorpt_process_details sadabs
_exptl_crystal_colour colorless
_exptl_crystal_density_diffrn 1.220
_exptl_crystal_description block
_exptl_crystal_F_000 632
_exptl_crystal_size_max 0.270
_exptl_crystal_size_mid 0.180
_exptl_crystal_size_min 0.120
_refine_diff_density_max 0.131
_refine_diff_density_min -0.145
_refine_diff_density_rms 0.029
_refine_ls_abs_structure_details
;
 Flack x determined using 849 quotients [(I+)-(I-)]/[(I+)+(I-)]
 (Parsons, Flack and Wagner, Acta Cryst. B69 (2013) 249-259).
;
_refine_ls_abs_structure_Flack 1.6(7)
_refine_ls_extinction_coef 0.034(4)
_refine_ls_extinction_expression Fc^*^=kFc[1+0.001xFc^2^\l^3^/sin(2\q)]^-1/4^
_refine_ls_extinction_method 'SHELXL-2014/7 (Sheldrick 2014'
_refine_ls_goodness_of_fit_ref 1.031
_refine_ls_hydrogen_treatment mixed
_refine_ls_matrix_type full
_refine_ls_number_parameters 186
_refine_ls_number_reflns 3177
_refine_ls_number_restraints 7
_refine_ls_restrained_S_all 1.031
_refine_ls_R_factor_all 0.0456
_refine_ls_R_factor_gt 0.0358
_refine_ls_shift/su_max 0.001
_refine_ls_shift/su_mean 0.000
_refine_ls_structure_factor_coef Fsqd
_refine_ls_weighting_details 'w=1/[\s^2^(Fo^2^)+(0.0564P)^2^+0.0205P] where P=(Fo^2^+2Fc^2^)/3'
_refine_ls_weighting_scheme calc
_refine_ls_wR_factor_gt 0.0913
_refine_ls_wR_factor_ref 0.0978
_reflns_Friedel_coverage 0.563
_reflns_Friedel_fraction_full 0.716
_reflns_Friedel_fraction_max 0.617
_reflns_number_gt 2624
_reflns_number_total 3177
_reflns_threshold_expression 'I > 2\s(I)'
_cod_data_source_file suppl_ncrs-2017-0091_suppl.cif
_cod_data_source_block 1
_cod_database_code 8106728
_shelx_space_group_comment
;
The symmetry employed for this shelxl refinement is uniquely defined
by the following loop, which should always be used as a source of
symmetry information in preference to the above space-group names.
They are only intended as comments.
;
_shelx_estimated_absorpt_t_min 0.975
_shelx_estimated_absorpt_t_max 0.989
_publcif_info_exptl_table_max_cols 4
_publcif_info_exptl_table_use_headnotes n

loop_
_space_group_symop_operation_xyz
'x, y, z'
'-x, -y, z+1/2'
'x+1/2, -y+1/2, z'
'-x+1/2, y+1/2, z+1/2'

loop_
_atom_site_label
_atom_site_type_symbol
_atom_site_fract_x
_atom_site_fract_y
_atom_site_fract_z
_atom_site_U_iso_or_equiv
_atom_site_adp_type
_atom_site_occupancy
_atom_site_site_symmetry_order
_atom_site_calc_flag
_atom_site_refinement_flags_posn
_atom_site_refinement_flags_adp
_atom_site_refinement_flags_occupancy
_atom_site_disorder_assembly
_atom_site_disorder_group
C1 C -0.02838(11) -0.7083(2) -0.44106(18) 0.0307(4) Uani 1 1 d . . . . .
O1 O -0.03627(9) -0.86223(19) -0.49343(14) 0.0418(4) Uani 1 1 d . . . . .
O1W O -0.17061(9) -0.9882(3) -0.57830(19) 0.0619(5) Uani 1 1 d D . . . .
H1WA H -0.1347(13) -0.922(4) -0.553(3) 0.093 Uiso 1 1 d D U . . .
N1 N -0.01436(11) -0.3684(2) -0.22345(15) 0.0419(4) Uani 1 1 d . . . . .
H1A H -0.0217 -0.4699 -0.2593 0.050 Uiso 1 1 calc R U . . .
H1B H -0.0017 -0.3706 -0.1533 0.050 Uiso 1 1 calc R U . . .
C2 C -0.02255(11) -0.2092(3) -0.27606(19) 0.0313(4) Uani 1 1 d . . . . .
O2 O -0.01008(10) -0.7079(2) -0.33643(14) 0.0440(4) Uani 1 1 d . . . . .
O2W O -0.39442(11) -0.8224(3) -1.16101(19) 0.0644(5) Uani 1 1 d D . . . .
H2WA H -0.4142(19) -0.896(4) -1.114(2) 0.097 Uiso 1 1 d D U . . .
H2WB H -0.4194(19) -0.823(4) -1.2226(19) 0.097 Uiso 1 1 d D U . . .
N2 N -0.01251(11) -0.0529(2) -0.22059(15) 0.0416(4) Uani 1 1 d . . . . .
H2A H -0.0186 0.0508 -0.2546 0.050 Uiso 1 1 calc R U . . .
H2B H 0.0001 -0.0549 -0.1505 0.050 Uiso 1 1 calc R U . . .
C3 C -0.27918(11) -0.9603(3) -0.9266(2) 0.0487(5) Uani 1 1 d . . . . .
H3A H -0.3101 -0.8518 -0.9323 0.058 Uiso 1 1 calc R U . . .
H3B H -0.2891 -1.0369 -0.9921 0.058 Uiso 1 1 calc R U . . .
O3 O -0.03917(10) -0.5567(2) -0.49364(14) 0.0468(4) Uani 1 1 d . . . . .
N3 N -0.04196(11) -0.2071(2) -0.38360(17) 0.0401(4) Uani 1 1 d . . . . .
H3C H -0.0492 -0.3091 -0.4190 0.048 Uiso 1 1 calc R U . . .
H3D H -0.0474 -0.1039 -0.4183 0.048 Uiso 1 1 calc R U . . .
C4 C -0.30034(15) -1.0653(5) -0.8219(3) 0.0706(8) Uani 1 1 d . . . . .
H4A H -0.3514 -1.0983 -0.8259 0.106 Uiso 1 1 calc R U . . .
H4B H -0.2711 -1.1750 -0.8164 0.106 Uiso 1 1 calc R U . . .
H4C H -0.2921 -0.9896 -0.7564 0.106 Uiso 1 1 calc R U . . .
N4 N -0.19935(8) -0.8998(2) -0.93074(16) 0.0377(4) Uani 1 1 d . . . . .
C5 C -0.14850(12) -1.0634(3) -0.9226(2) 0.0501(6) Uani 1 1 d . . . . .
H5A H -0.0983 -1.0186 -0.9226 0.060 Uiso 1 1 calc R U . . .
H5B H -0.1569 -1.1237 -0.8505 0.060 Uiso 1 1 calc R U . . .
C6 C -0.15599(17) -1.2048(4) -1.0147(3) 0.0708(9) Uani 1 1 d . . . . .
H6A H -0.1215 -1.3028 -1.0020 0.106 Uiso 1 1 calc R U . . .
H6B H -0.2050 -1.2537 -1.0143 0.106 Uiso 1 1 calc R U . . .
H6C H -0.1463 -1.1483 -1.0866 0.106 Uiso 1 1 calc R U . . .
C7 C -0.18861(14) -0.7970(3) -1.0415(2) 0.0467(6) Uani 1 1 d . . . . .
H7A H -0.2017 -0.8788 -1.1033 0.056 Uiso 1 1 calc R U . . .
H7B H -0.2224 -0.6936 -1.0434 0.056 Uiso 1 1 calc R U . . .
C8 C -0.11182(15) -0.7256(4) -1.0617(3) 0.0568(7) Uani 1 1 d . . . . .
H8A H -0.1100 -0.6629 -1.1332 0.085 Uiso 1 1 calc R U . . .
H8B H -0.0987 -0.6415 -1.0023 0.085 Uiso 1 1 calc R U . . .
H8C H -0.0779 -0.8270 -1.0624 0.085 Uiso 1 1 calc R U . . .
C9 C -0.18157(15) -0.7747(4) -0.8315(2) 0.0535(6) Uani 1 1 d . . . . .
H9A H -0.1846 -0.8465 -0.7625 0.064 Uiso 1 1 calc R U . . .
H9B H -0.1312 -0.7327 -0.8392 0.064 Uiso 1 1 calc R U . . .
C10 C -0.2307(2) -0.6081(4) -0.8195(3) 0.0802(9) Uani 1 1 d . . . . .
H10A H -0.2155 -0.5373 -0.7550 0.120 Uiso 1 1 calc R U . . .
H10B H -0.2271 -0.5336 -0.8864 0.120 Uiso 1 1 calc R U . . .
H10C H -0.2806 -0.6475 -0.8095 0.120 Uiso 1 1 calc R U . . .
H1WB H -0.1495(15) -1.083(3) -0.607(3) 0.072(10) Uiso 1 1 d D . . . .

loop_
_atom_site_aniso_label
_atom_site_aniso_U_11
_atom_site_aniso_U_22
_atom_site_aniso_U_33
_atom_site_aniso_U_23
_atom_site_aniso_U_13
_atom_site_aniso_U_12
C1 0.0371(9) 0.0280(10) 0.0268(11) 0.0001(8) 0.0019(9) -0.0017(7)
O1 0.0642(10) 0.0304(7) 0.0308(7) -0.0023(7) -0.0026(7) -0.0053(7)
O1W 0.0454(9) 0.0768(13) 0.0635(12) 0.0034(11) -0.0051(9) -0.0017(9)
N1 0.0680(12) 0.0276(8) 0.0301(9) -0.0012(8) -0.0071(9) 0.0034(8)
C2 0.0340(9) 0.0306(10) 0.0292(11) 0.0000(8) 0.0020(8) 0.0020(8)
O2 0.0692(11) 0.0331(8) 0.0297(8) -0.0025(6) -0.0082(8) 0.0014(7)
O2W 0.0665(12) 0.0661(11) 0.0607(12) 0.0060(10) -0.0048(10) -0.0192(9)
N2 0.0645(12) 0.0289(8) 0.0312(9) -0.0019(8) -0.0067(9) 0.0000(8)
C3 0.0314(9) 0.0646(14) 0.0500(13) 0.0020(12) -0.0038(11) 0.0004(9)
O3 0.0785(11) 0.0310(7) 0.0307(7) 0.0038(7) -0.0008(8) 0.0027(7)
N3 0.0606(11) 0.0313(9) 0.0283(9) 0.0010(7) -0.0069(9) 0.0020(8)
C4 0.0481(15) 0.095(2) 0.0692(19) 0.0153(18) 0.0066(15) -0.0141(14)
N4 0.0321(8) 0.0468(9) 0.0343(9) 0.0049(8) -0.0042(8) 0.0030(7)
C5 0.0346(9) 0.0515(12) 0.0641(15) 0.0139(12) -0.0004(12) 0.0056(9)
C6 0.0596(16) 0.0519(15) 0.101(3) -0.0099(16) 0.0113(17) 0.0013(13)
C7 0.0502(13) 0.0526(14) 0.0374(12) 0.0080(10) -0.0008(11) 0.0034(11)
C8 0.0573(14) 0.0556(14) 0.0575(17) 0.0116(13) 0.0093(13) -0.0003(12)
C9 0.0563(15) 0.0640(15) 0.0401(12) -0.0038(12) -0.0063(13) -0.0053(12)
C10 0.100(2) 0.0685(18) 0.072(2) -0.0195(17) 0.001(2) 0.0089(17)

loop_
_atom_type_symbol
_atom_type_description
_atom_type_scat_dispersion_real
_atom_type_scat_dispersion_imag
_atom_type_scat_source
C C 0.0033 0.0016 'International Tables Vol C Tables 4.2.6.8 and 6.1.1.4'
H H 0.0000 0.0000 'International Tables Vol C Tables 4.2.6.8 and 6.1.1.4'
N N 0.0061 0.0033 'International Tables Vol C Tables 4.2.6.8 and 6.1.1.4'
O O 0.0106 0.0060 'International Tables Vol C Tables 4.2.6.8 and 6.1.1.4'

loop_
_geom_angle_atom_site_label_1
_geom_angle_atom_site_label_2
_geom_angle_atom_site_label_3
_geom_angle
_geom_angle_site_symmetry_1
_geom_angle_site_symmetry_3
O3 C1 O2 120.48(18) . .
O3 C1 O1 119.77(19) . .
O2 C1 O1 119.75(18) . .
H1WA O1W H1WB 104(2) . .
C2 N1 H1A 120.0 . .
C2 N1 H1B 120.0 . .
H1A N1 H1B 120.0 . .
N3 C2 N1 119.58(19) . .
N3 C2 N2 120.34(19) . .
N1 C2 N2 120.1(2) . .
H2WA O2W H2WB 109(3) . .
C2 N2 H2A 120.0 . .
C2 N2 H2B 120.0 . .
H2A N2 H2B 120.0 . .
C4 C3 N4 114.7(2) . .
C4 C3 H3A 108.6 . .
N4 C3 H3A 108.6 . .
C4 C3 H3B 108.6 . .
N4 C3 H3B 108.6 . .
H3A C3 H3B 107.6 . .
C2 N3 H3C 120.0 . .
C2 N3 H3D 120.0 . .
H3C N3 H3D 120.0 . .
C3 C4 H4A 109.5 . .
C3 C4 H4B 109.5 . .
H4A C4 H4B 109.5 . .
C3 C4 H4C 109.5 . .
H4A C4 H4C 109.5 . .
H4B C4 H4C 109.5 . .
C5 N4 C9 106.91(19) . .
C5 N4 C3 110.93(17) . .
C9 N4 C3 110.61(19) . .
C5 N4 C7 111.24(18) . .
C9 N4 C7 110.16(17) . .
C3 N4 C7 107.01(17) . .
C6 C5 N4 115.8(2) . .
C6 C5 H5A 108.3 . .
N4 C5 H5A 108.3 . .
C6 C5 H5B 108.3 . .
N4 C5 H5B 108.3 . .
H5A C5 H5B 107.4 . .
C5 C6 H6A 109.5 . .
C5 C6 H6B 109.5 . .
H6A C6 H6B 109.5 . .
C5 C6 H6C 109.5 . .
H6A C6 H6C 109.5 . .
H6B C6 H6C 109.5 . .
C8 C7 N4 115.1(2) . .
C8 C7 H7A 108.5 . .
N4 C7 H7A 108.5 . .
C8 C7 H7B 108.5 . .
N4 C7 H7B 108.5 . .
H7A C7 H7B 107.5 . .
C7 C8 H8A 109.5 . .
C7 C8 H8B 109.5 . .
H8A C8 H8B 109.5 . .
C7 C8 H8C 109.5 . .
H8A C8 H8C 109.5 . .
H8B C8 H8C 109.5 . .
C10 C9 N4 115.2(2) . .
C10 C9 H9A 108.5 . .
N4 C9 H9A 108.5 . .
C10 C9 H9B 108.5 . .
N4 C9 H9B 108.5 . .
H9A C9 H9B 107.5 . .
C9 C10 H10A 109.5 . .
C9 C10 H10B 109.5 . .
H10A C10 H10B 109.5 . .
C9 C10 H10C 109.5 . .
H10A C10 H10C 109.5 . .
H10B C10 H10C 109.5 . .

loop_
_geom_bond_atom_site_label_1
_geom_bond_atom_site_label_2
_geom_bond_distance
_geom_bond_site_symmetry_2
C1 O3 1.279(2) .
C1 O2 1.280(3) .
C1 O1 1.285(2) .
O1W H1WA 0.866(12) .
O1W H1WB 0.858(12) .
N1 C2 1.320(3) .
N1 H1A 0.8600 .
N1 H1B 0.8600 .
C2 N3 1.319(3) .
C2 N2 1.322(3) .
O2W H2WA 0.853(12) .
O2W H2WB 0.858(12) .
N2 H2A 0.8600 .
N2 H2B 0.8600 .
C3 C4 1.503(4) .
C3 N4 1.518(3) .
C3 H3A 0.9700 .
C3 H3B 0.9700 .
N3 H3C 0.8600 .
N3 H3D 0.8600 .
C4 H4A 0.9600 .
C4 H4B 0.9600 .
C4 H4C 0.9600 .
N4 C5 1.508(3) .
N4 C9 1.517(3) .
N4 C7 1.519(3) .
C5 C6 1.501(4) .
C5 H5A 0.9700 .
C5 H5B 0.9700 .
C6 H6A 0.9600 .
C6 H6B 0.9600 .
C6 H6C 0.9600 .
C7 C8 1.509(4) .
C7 H7A 0.9700 .
C7 H7B 0.9700 .
C8 H8A 0.9600 .
C8 H8B 0.9600 .
C8 H8C 0.9600 .
C9 C10 1.510(4) .
C9 H9A 0.9700 .
C9 H9B 0.9700 .
C10 H10A 0.9600 .
C10 H10B 0.9600 .
C10 H10C 0.9600 .

loop_
_publcif_info_datablock.id
_publcif_info_datablock.publ_exptl
_publcif_info_datablock.publ_geom
_publcif_info_datablock.structure
{e3057602-77ef-401a-b15f-199908e1ad65} y y y

loop_
_publcif_info_exptl_table_extra_item
sin_theta_over_lambda_max

loop_
_publcif_info_tables.block_id
_publcif_info_tables.reference_item
{e3057602-77ef-401a-b15f-199908e1ad65} '_publcif_info_datablock.publ_exptl'

loop_
_publcif_info_cif.paper_type
CE
